data_7134645
loop_
_publ_author_name
'Reddy, Chada Raji'
'Enagandhula, Damodar'
'Ramaraju, Andhavaram'
'Shivakrishna, Avula'
'Adepu, Raju'

_publ_section_title
;
 Divergent [3+2] annulations of oxime acetates with thioaurones/aurones
 leading to benzothiazino-/benzoyl-pyrroles
;
_journal_issue 55
_journal_name_full 'Chemical Communications'
_journal_page_first 10162
_journal_page_last 10165
_journal_paper_doi 10.1039/D5CC00956A
_journal_volume 61
_journal_year 2025
_chemical_formula_moiety 'C21 H17 N O3 S'
_chemical_formula_sum 'C21 H17 N O3 S'
_chemical_formula_weight 363.42
_space_group_crystal_system triclinic
_space_group_IT_number 2
_space_group_name_Hall '-P 1'
_space_group_name_H-M_alt 'P -1'
_atom_sites_solution_hydrogens geom
_audit_creation_method SHELXL-2018/3
_audit_update_record
;
2024-12-31 deposited with the CCDC.	2025-05-23 downloaded from the CCDC.
;
_cell_angle_alpha 103.754(2)
_cell_angle_beta 99.474(2)
_cell_angle_gamma 108.720(2)
_cell_formula_units_Z 4
_cell_length_a 9.7767(7)
_cell_length_b 13.9453(8)
_cell_length_c 14.5788(9)
_cell_measurement_reflns_used 7468
_cell_measurement_temperature 294(2)
_cell_measurement_theta_max 25.3545
_cell_measurement_theta_min 2.2465
_cell_volume 1764.7(2)
_computing_cell_refinement '<i>SAINT</i> (Bruker, 2016)'
_computing_data_collection '<i>APEX3</i> (Bruker, 2016)'
_computing_data_reduction 'Bruker SAINT'
_computing_molecular_graphics 'Bruker SHELXTL'
_computing_publication_material 'Bruker SHELXTL'
_computing_structure_refinement 'SHELXL-2018/3 (Sheldrick, 2018)'
_computing_structure_solution 'SHELXT 2018/2 (Sheldrick, 2018)'
_diffrn_ambient_temperature 294(2)
_diffrn_measured_fraction_theta_full 0.998
_diffrn_measured_fraction_theta_max 0.994
_diffrn_measurement_device_type 'Bruker D8 QUEST PHOTON-100'
_diffrn_measurement_method '\w and \f'
_diffrn_radiation_type MoK\a
_diffrn_radiation_wavelength 0.71073
_diffrn_reflns_av_R_equivalents 0.1019
_diffrn_reflns_av_unetI/netI 0.1041
_diffrn_reflns_Laue_measured_fraction_full 0.998
_diffrn_reflns_Laue_measured_fraction_max 0.994
_diffrn_reflns_limit_h_max 13
_diffrn_reflns_limit_h_min -13
_diffrn_reflns_limit_k_max 18
_diffrn_reflns_limit_k_min -18
_diffrn_reflns_limit_l_max 19
_diffrn_reflns_limit_l_min -19
_diffrn_reflns_number 38245
_diffrn_reflns_point_group_measured_fraction_full 0.998
_diffrn_reflns_point_group_measured_fraction_max 0.994
_diffrn_reflns_theta_full 25.242
_diffrn_reflns_theta_max 28.381
_diffrn_reflns_theta_min 2.247
_exptl_absorpt_coefficient_mu 0.204
_exptl_absorpt_correction_T_max 0.7457
_exptl_absorpt_correction_T_min 0.4248
_exptl_absorpt_correction_type multi-scan
_exptl_absorpt_process_details
;
 SADABS 2016/2: Krause, L., Herbst-Irmer, R., Sheldrick G.M. & Stalke D.,
 J. Appl. Cryst. 48 (2015) 3-10
;
_exptl_crystal_colour COLOURLESS
_exptl_crystal_density_diffrn 1.368
_exptl_crystal_description BLOCK
_exptl_crystal_F_000 760
_exptl_crystal_size_max 0.260
_exptl_crystal_size_mid 0.210
_exptl_crystal_size_min 0.190
_refine_diff_density_max 0.338
_refine_diff_density_min -0.262
_refine_diff_density_rms 0.063
_refine_ls_extinction_method none
_refine_ls_goodness_of_fit_ref 1.010
_refine_ls_hydrogen_treatment constr
_refine_ls_matrix_type full
_refine_ls_number_parameters 473
_refine_ls_number_reflns 8775
_refine_ls_number_restraints 0
_refine_ls_restrained_S_all 1.010
_refine_ls_R_factor_all 0.1291
_refine_ls_R_factor_gt 0.0590
_refine_ls_shift/su_max 0.000
_refine_ls_shift/su_mean 0.000
_refine_ls_structure_factor_coef Fsqd
_refine_ls_weighting_details 'w=1/[\s^2^(Fo^2^)+(0.0704P)^2^+0.1916P] where P=(Fo^2^+2Fc^2^)/3'
_refine_ls_weighting_scheme calc
_refine_ls_wR_factor_gt 0.1399
_refine_ls_wR_factor_ref 0.1815
_reflns_Friedel_coverage 0.000
_reflns_number_gt 4441
_reflns_number_total 8775
_reflns_threshold_expression 'I > 2\s(I)'
_cod_data_source_file d5cc00956a2.cif
_cod_data_source_block KB605_0m
_cod_depositor_comments 'Adding full bibliography for 7134643--7134645.cif.'
_cod_database_code 7134645
_shelx_shelxl_version_number 2018/3
_shelx_space_group_comment
;
The symmetry employed for this shelxl refinement is uniquely defined
by the following loop, which should always be used as a source of
symmetry information in preference to the above space-group names.
They are only intended as comments.
;
_shelx_estimated_absorpt_t_min 0.949
_shelx_estimated_absorpt_t_max 0.962

loop_
_space_group_symop_operation_xyz
'x, y, z'
'-x, -y, -z'

loop_
_atom_site_label
_atom_site_type_symbol
_atom_site_fract_x
_atom_site_fract_y
_atom_site_fract_z
_atom_site_U_iso_or_equiv
_atom_site_adp_type
_atom_site_occupancy
_atom_site_site_symmetry_order
_atom_site_calc_flag
_atom_site_refinement_flags_posn
_atom_site_refinement_flags_adp
_atom_site_refinement_flags_occupancy
_atom_site_disorder_assembly
_atom_site_disorder_group
S1A S 0.68558(7) 0.41518(5) 0.57637(5) 0.0589(2) Uani 1 1 d . . . . .
O1A O 0.42843(19) 0.10919(14) 0.61612(14) 0.0759(6) Uani 1 1 d . . . . .
O2A O 0.9810(2) 0.55613(13) 0.70679(14) 0.0736(5) Uani 1 1 d . . . . .
O3A O 1.09943(18) 0.51006(12) 0.82456(12) 0.0608(5) Uani 1 1 d . . . . .
N1A N 0.64469(19) 0.25278(13) 0.65975(13) 0.0449(4) Uani 1 1 d . . . . .
C1A C 0.6055(3) -0.0442(2) 0.8365(2) 0.0614(7) Uani 1 1 d . . . . .
C2A C 0.6426(3) 0.0566(2) 0.8975(2) 0.0680(7) Uani 1 1 d . . . . .
H2A H 0.645292 0.066818 0.963235 0.082 Uiso 1 1 calc R U . . .
C3A C 0.6765(3) 0.14383(19) 0.86333(17) 0.0590(6) Uani 1 1 d . . . . .
H3A H 0.701387 0.211418 0.906585 0.071 Uiso 1 1 calc R U . . .
C4A C 0.6739(2) 0.13221(16) 0.76639(16) 0.0447(5) Uani 1 1 d . . . . .
C5A C 0.6397(3) 0.03030(18) 0.70550(18) 0.0569(6) Uani 1 1 d . . . . .
H5A H 0.639539 0.019829 0.640054 0.068 Uiso 1 1 calc R U . . .
C6A C 0.6060(3) -0.05539(19) 0.7400(2) 0.0619(7) Uani 1 1 d . . . . .
H6A H 0.582877 -0.122925 0.697211 0.074 Uiso 1 1 calc R U . . .
C7A C 0.7245(2) 0.22922(16) 0.73676(16) 0.0466(5) Uani 1 1 d . . . . .
C8A C 0.8561(3) 0.31285(17) 0.77814(17) 0.0518(6) Uani 1 1 d . . . . .
H8A H 0.930211 0.318403 0.830336 0.062 Uiso 1 1 calc R U . . .
C9A C 0.8640(3) 0.39082(17) 0.73000(17) 0.0500(6) Uani 1 1 d . . . . .
C10A C 0.7338(2) 0.35295(16) 0.65691(16) 0.0463(5) Uani 1 1 d . . . . .
C11A C 0.5077(3) 0.32391(17) 0.50873(16) 0.0494(6) Uani 1 1 d . . . . .
C12A C 0.4328(2) 0.23027(16) 0.52770(15) 0.0454(5) Uani 1 1 d . . . . .
C13A C 0.4967(2) 0.19078(17) 0.60208(17) 0.0492(6) Uani 1 1 d . . . . .
C14A C 0.4370(3) 0.3512(2) 0.43282(18) 0.0600(6) Uani 1 1 d . . . . .
H14A H 0.488009 0.412552 0.418888 0.072 Uiso 1 1 calc R U . . .
C15A C 0.2940(3) 0.2883(2) 0.37914(19) 0.0653(7) Uani 1 1 d . . . . .
H15A H 0.247870 0.307584 0.329329 0.078 Uiso 1 1 calc R U . . .
C16A C 0.2167(3) 0.1958(2) 0.39845(18) 0.0612(7) Uani 1 1 d . . . . .
H16A H 0.118828 0.153703 0.362311 0.073 Uiso 1 1 calc R U . . .
C17A C 0.2856(3) 0.16706(18) 0.47095(17) 0.0530(6) Uani 1 1 d . . . . .
H17A H 0.234154 0.104498 0.482955 0.064 Uiso 1 1 calc R U . . .
C18A C 0.5686(4) -0.1399(2) 0.8736(3) 0.0973(11) Uani 1 1 d . . . . .
H18A H 0.463082 -0.168717 0.867772 0.146 Uiso 1 1 calc R U . . .
H18B H 0.622641 -0.118404 0.940949 0.146 Uiso 1 1 calc R U . . .
H18C H 0.596690 -0.193191 0.835423 0.146 Uiso 1 1 calc R U . . .
C19A C 0.9845(3) 0.49318(18) 0.75034(18) 0.0551(6) Uani 1 1 d . . . . .
C20A C 1.2269(3) 0.60909(19) 0.8485(2) 0.0674(7) Uani 1 1 d . . . . .
H20A H 1.195588 0.669183 0.861809 0.081 Uiso 1 1 calc R U . . .
H20B H 1.272636 0.609770 0.794271 0.081 Uiso 1 1 calc R U . . .
C21A C 1.3356(3) 0.6159(2) 0.93690(19) 0.0707(8) Uani 1 1 d . . . . .
H21A H 1.368579 0.557505 0.922013 0.106 Uiso 1 1 calc R U . . .
H21B H 1.287929 0.612568 0.989259 0.106 Uiso 1 1 calc R U . . .
H21C H 1.420077 0.681918 0.956340 0.106 Uiso 1 1 calc R U . . .
S1B S 0.78407(7) 0.59352(5) 0.38458(4) 0.0573(2) Uani 1 1 d . . . . .
O1B O 1.0192(2) 0.91829(14) 0.37408(14) 0.0844(6) Uani 1 1 d . . . . .
O2B O 0.4919(2) 0.45614(13) 0.25423(13) 0.0700(5) Uani 1 1 d . . . . .
O3B O 0.37362(18) 0.50238(13) 0.13680(13) 0.0683(5) Uani 1 1 d . . . . .
N1B N 0.82876(19) 0.75734(13) 0.30336(13) 0.0464(5) Uani 1 1 d . . . . .
C1B C 0.9196(3) 1.06277(19) 0.14182(18) 0.0572(6) Uani 1 1 d . . . . .
C2B C 0.7924(3) 1.0389(2) 0.1740(2) 0.0742(8) Uani 1 1 d . . . . .
H2B H 0.740424 1.084383 0.176913 0.089 Uiso 1 1 calc R U . . .
C3B C 0.7398(3) 0.9497(2) 0.2021(2) 0.0686(7) Uani 1 1 d . . . . .
H3B H 0.653031 0.935861 0.223537 0.082 Uiso 1 1 calc R U . . .
C4B C 0.8135(2) 0.88025(17) 0.19902(16) 0.0490(6) Uani 1 1 d . . . . .
C5B C 0.9402(3) 0.9034(2) 0.1656(2) 0.0674(7) Uani 1 1 d . . . . .
H5B H 0.992300 0.857887 0.162223 0.081 Uiso 1 1 calc R U . . .
C6B C 0.9911(3) 0.9931(2) 0.1371(2) 0.0678(7) Uani 1 1 d . . . . .
H6B H 1.076421 1.006395 0.114106 0.081 Uiso 1 1 calc R U . . .
C7B C 0.7524(3) 0.78312(17) 0.22744(17) 0.0509(6) Uani 1 1 d . . . . .
C8B C 0.6188(3) 0.70110(18) 0.18469(17) 0.0558(6) Uani 1 1 d . . . . .
H8B H 0.545856 0.697101 0.132553 0.067 Uiso 1 1 calc R U . . .
C9B C 0.6081(2) 0.62225(17) 0.23238(17) 0.0516(6) Uani 1 1 d . . . . .
C10B C 0.7378(2) 0.65824(16) 0.30523(16) 0.0462(5) Uani 1 1 d . . . . .
C11B C 0.9581(3) 0.68686(18) 0.45806(16) 0.0513(6) Uani 1 1 d . . . . .
C12B C 1.0265(2) 0.78661(17) 0.44746(16) 0.0506(6) Uani 1 1 d . . . . .
C13B C 0.9636(3) 0.82805(18) 0.37497(17) 0.0545(6) Uani 1 1 d . . . . .
C14B C 1.1642(3) 0.8545(2) 0.51308(19) 0.0675(7) Uani 1 1 d . . . . .
H14B H 1.211567 0.921489 0.507417 0.081 Uiso 1 1 calc R U . . .
C15B C 1.2306(3) 0.8246(2) 0.5853(2) 0.0809(9) Uani 1 1 d . . . . .
H15B H 1.323203 0.870317 0.627573 0.097 Uiso 1 1 calc R U . . .
C16B C 1.1592(3) 0.7260(2) 0.5953(2) 0.0801(9) Uani 1 1 d . . . . .
H16B H 1.203338 0.706179 0.645405 0.096 Uiso 1 1 calc R U . . .
C17B C 1.0252(3) 0.6575(2) 0.53256(19) 0.0661(7) Uani 1 1 d . . . . .
H17B H 0.978544 0.591183 0.539634 0.079 Uiso 1 1 calc R U . . .
C18B C 0.9816(3) 1.1634(2) 0.1152(2) 0.0832(9) Uani 1 1 d . . . . .
H18D H 1.074670 1.168557 0.099395 0.125 Uiso 1 1 calc R U . . .
H18E H 0.997989 1.223987 0.169675 0.125 Uiso 1 1 calc R U . . .
H18F H 0.911594 1.161699 0.059755 0.125 Uiso 1 1 calc R U . . .
C19B C 0.4884(3) 0.51940(19) 0.21124(17) 0.0541(6) Uani 1 1 d . . . . .
C20B C 0.2495(3) 0.4008(2) 0.1112(2) 0.0791(9) Uani 1 1 d . . . . .
H20C H 0.205631 0.396548 0.165799 0.095 Uiso 1 1 calc R U . . .
H20D H 0.284566 0.342716 0.095494 0.095 Uiso 1 1 calc R U . . .
C21B C 0.1386(3) 0.3928(3) 0.0268(2) 0.1074(13) Uani 1 1 d . . . . .
H21D H 0.182298 0.395224 -0.027353 0.161 Uiso 1 1 calc R U . . .
H21E H 0.105759 0.451151 0.042660 0.161 Uiso 1 1 calc R U . . .
H21F H 0.054663 0.326767 0.009518 0.161 Uiso 1 1 calc R U . . .

loop_
_atom_site_aniso_label
_atom_site_aniso_U_11
_atom_site_aniso_U_22
_atom_site_aniso_U_33
_atom_site_aniso_U_23
_atom_site_aniso_U_13
_atom_site_aniso_U_12
S1A 0.0567(4) 0.0480(4) 0.0659(4) 0.0285(3) 0.0056(3) 0.0094(3)
O1A 0.0561(11) 0.0643(11) 0.0869(13) 0.0438(10) -0.0069(9) -0.0059(9)
O2A 0.0666(12) 0.0531(10) 0.0835(13) 0.0347(10) -0.0035(9) 0.0016(9)
O3A 0.0536(10) 0.0435(9) 0.0640(11) 0.0201(8) -0.0032(8) -0.0026(7)
N1A 0.0420(10) 0.0371(9) 0.0490(11) 0.0157(8) 0.0058(8) 0.0080(8)
C1A 0.0498(14) 0.0615(16) 0.0812(19) 0.0401(15) 0.0189(13) 0.0178(12)
C2A 0.0780(19) 0.0719(18) 0.0552(16) 0.0324(14) 0.0167(14) 0.0208(15)
C3A 0.0669(16) 0.0522(14) 0.0498(15) 0.0148(11) 0.0111(12) 0.0150(12)
C4A 0.0412(12) 0.0426(12) 0.0497(14) 0.0187(10) 0.0099(10) 0.0127(10)
C5A 0.0629(16) 0.0489(14) 0.0562(15) 0.0167(11) 0.0172(12) 0.0166(12)
C6A 0.0556(15) 0.0421(13) 0.084(2) 0.0214(13) 0.0192(13) 0.0122(11)
C7A 0.0456(13) 0.0408(12) 0.0478(13) 0.0156(10) 0.0061(10) 0.0109(10)
C8A 0.0490(14) 0.0432(13) 0.0531(14) 0.0175(10) 0.0014(11) 0.0086(11)
C9A 0.0490(13) 0.0387(12) 0.0536(14) 0.0152(10) 0.0059(11) 0.0084(10)
C10A 0.0453(13) 0.0410(12) 0.0499(13) 0.0169(10) 0.0123(11) 0.0110(10)
C11A 0.0549(14) 0.0479(13) 0.0472(13) 0.0180(10) 0.0116(11) 0.0202(11)
C12A 0.0463(13) 0.0423(12) 0.0419(12) 0.0107(10) 0.0071(10) 0.0134(10)
C13A 0.0453(13) 0.0435(13) 0.0513(14) 0.0161(10) 0.0073(11) 0.0090(11)
C14A 0.0665(17) 0.0563(15) 0.0570(15) 0.0231(12) 0.0106(13) 0.0217(13)
C15A 0.0745(18) 0.0644(17) 0.0552(15) 0.0230(13) 0.0026(13) 0.0279(14)
C16A 0.0542(15) 0.0642(16) 0.0537(15) 0.0119(12) -0.0017(12) 0.0198(13)
C17A 0.0514(14) 0.0485(13) 0.0504(14) 0.0113(11) 0.0073(11) 0.0134(11)
C18A 0.095(2) 0.084(2) 0.135(3) 0.073(2) 0.036(2) 0.0310(19)
C19A 0.0534(15) 0.0430(13) 0.0603(16) 0.0196(12) 0.0069(12) 0.0086(11)
C20A 0.0579(15) 0.0442(13) 0.0754(18) 0.0210(12) -0.0015(13) -0.0048(11)
C21A 0.0617(17) 0.0570(15) 0.0652(17) 0.0152(13) 0.0001(13) -0.0030(13)
S1B 0.0604(4) 0.0451(3) 0.0534(4) 0.0203(3) 0.0053(3) 0.0043(3)
O1B 0.0799(13) 0.0522(11) 0.0823(13) 0.0303(9) -0.0162(10) -0.0132(9)
O2B 0.0687(12) 0.0531(10) 0.0705(12) 0.0289(9) 0.0047(9) -0.0003(9)
O3B 0.0502(10) 0.0551(10) 0.0722(12) 0.0269(9) -0.0051(9) -0.0101(8)
N1B 0.0450(10) 0.0376(10) 0.0465(11) 0.0139(8) 0.0066(8) 0.0047(8)
C1B 0.0537(15) 0.0497(14) 0.0580(15) 0.0249(11) 0.0048(12) 0.0054(12)
C2B 0.0753(19) 0.0731(18) 0.101(2) 0.0513(17) 0.0370(17) 0.0373(15)
C3B 0.0585(16) 0.0736(18) 0.089(2) 0.0444(15) 0.0299(14) 0.0250(14)
C4B 0.0441(13) 0.0464(13) 0.0492(13) 0.0190(10) 0.0064(10) 0.0077(10)
C5B 0.0577(16) 0.0660(17) 0.091(2) 0.0382(15) 0.0251(14) 0.0261(13)
C6B 0.0513(15) 0.0720(18) 0.085(2) 0.0414(15) 0.0229(14) 0.0142(14)
C7B 0.0466(13) 0.0463(13) 0.0520(14) 0.0196(10) 0.0067(11) 0.0072(10)
C8B 0.0482(14) 0.0509(14) 0.0554(14) 0.0208(11) 0.0008(11) 0.0051(11)
C9B 0.0483(14) 0.0432(13) 0.0516(14) 0.0150(10) 0.0077(11) 0.0044(10)
C10B 0.0466(13) 0.0363(11) 0.0467(13) 0.0114(9) 0.0111(10) 0.0055(10)
C11B 0.0528(14) 0.0520(14) 0.0462(13) 0.0170(11) 0.0102(11) 0.0160(11)
C12B 0.0480(13) 0.0474(13) 0.0463(13) 0.0127(10) 0.0085(11) 0.0084(11)
C13B 0.0495(14) 0.0452(13) 0.0518(14) 0.0153(11) 0.0043(11) 0.0000(11)
C14B 0.0597(16) 0.0623(16) 0.0601(16) 0.0212(13) -0.0009(13) 0.0035(13)
C15B 0.0651(18) 0.079(2) 0.0690(19) 0.0218(15) -0.0111(14) 0.0034(15)
C16B 0.076(2) 0.083(2) 0.0690(19) 0.0321(16) -0.0035(15) 0.0192(16)
C17B 0.0692(18) 0.0641(16) 0.0595(16) 0.0250(13) 0.0082(14) 0.0179(14)
C18B 0.081(2) 0.0664(18) 0.096(2) 0.0467(16) 0.0153(17) 0.0084(15)
C19B 0.0522(15) 0.0472(13) 0.0515(14) 0.0173(11) 0.0088(12) 0.0052(11)
C20B 0.0576(16) 0.0609(17) 0.086(2) 0.0309(15) -0.0052(15) -0.0143(13)
C21B 0.080(2) 0.093(2) 0.097(2) 0.0461(19) -0.0181(19) -0.0262(18)

loop_
_atom_type_symbol
_atom_type_description
_atom_type_scat_dispersion_real
_atom_type_scat_dispersion_imag
_atom_type_scat_source
C C 0.0033 0.0016 'International Tables Vol C Tables 4.2.6.8 and 6.1.1.4'
H H 0.0000 0.0000 'International Tables Vol C Tables 4.2.6.8 and 6.1.1.4'
N N 0.0061 0.0033 'International Tables Vol C Tables 4.2.6.8 and 6.1.1.4'
O O 0.0106 0.0060 'International Tables Vol C Tables 4.2.6.8 and 6.1.1.4'
S S 0.1246 0.1234 'International Tables Vol C Tables 4.2.6.8 and 6.1.1.4'

loop_
_geom_angle_atom_site_label_1
_geom_angle_atom_site_label_2
_geom_angle_atom_site_label_3
_geom_angle
_geom_angle_site_symmetry_1
_geom_angle_site_symmetry_3
_geom_angle_publ_flag
C10A S1A C11A 101.65(11) . . ?
C19A O3A C20A 115.88(19) . . ?
C10A N1A C13A 125.84(18) . . ?
C10A N1A C7A 107.92(17) . . ?
C13A N1A C7A 126.03(17) . . ?
C2A C1A C6A 117.4(2) . . ?
C2A C1A C18A 121.6(3) . . ?
C6A C1A C18A 121.0(3) . . ?
C1A C2A C3A 121.4(2) . . ?
C1A C2A H2A 119.3 . . ?
C3A C2A H2A 119.3 . . ?
C4A C3A C2A 121.2(2) . . ?
C4A C3A H3A 119.4 . . ?
C2A C3A H3A 119.4 . . ?
C3A C4A C5A 117.2(2) . . ?
C3A C4A C7A 118.35(19) . . ?
C5A C4A C7A 124.1(2) . . ?
C6A C5A C4A 121.1(2) . . ?
C6A C5A H5A 119.4 . . ?
C4A C5A H5A 119.4 . . ?
C5A C6A C1A 121.8(2) . . ?
C5A C6A H6A 119.1 . . ?
C1A C6A H6A 119.1 . . ?
C8A C7A N1A 106.98(18) . . ?
C8A C7A C4A 126.2(2) . . ?
N1A C7A C4A 126.84(18) . . ?
C7A C8A C9A 109.7(2) . . ?
C7A C8A H8A 125.1 . . ?
C9A C8A H8A 125.1 . . ?
C10A C9A C8A 107.53(19) . . ?
C10A C9A C19A 124.0(2) . . ?
C8A C9A C19A 128.4(2) . . ?
C9A C10A N1A 107.86(19) . . ?
C9A C10A S1A 126.95(17) . . ?
N1A C10A S1A 125.19(17) . . ?
C12A C11A C14A 119.7(2) . . ?
C12A C11A S1A 124.42(18) . . ?
C14A C11A S1A 115.86(17) . . ?
C11A C12A C17A 118.4(2) . . ?
C11A C12A C13A 124.9(2) . . ?
C17A C12A C13A 116.70(19) . . ?
O1A C13A N1A 119.4(2) . . ?
O1A C13A C12A 122.9(2) . . ?
N1A C13A C12A 117.71(18) . . ?
C15A C14A C11A 120.6(2) . . ?
C15A C14A H14A 119.7 . . ?
C11A C14A H14A 119.7 . . ?
C14A C15A C16A 120.4(2) . . ?
C14A C15A H15A 119.8 . . ?
C16A C15A H15A 119.8 . . ?
C17A C16A C15A 119.6(2) . . ?
C17A C16A H16A 120.2 . . ?
C15A C16A H16A 120.2 . . ?
C16A C17A C12A 121.3(2) . . ?
C16A C17A H17A 119.3 . . ?
C12A C17A H17A 119.3 . . ?
C1A C18A H18A 109.5 . . ?
C1A C18A H18B 109.5 . . ?
H18A C18A H18B 109.5 . . ?
C1A C18A H18C 109.5 . . ?
H18A C18A H18C 109.5 . . ?
H18B C18A H18C 109.5 . . ?
O2A C19A O3A 123.9(2) . . ?
O2A C19A C9A 124.2(2) . . ?
O3A C19A C9A 111.9(2) . . ?
O3A C20A C21A 107.2(2) . . ?
O3A C20A H20A 110.3 . . ?
C21A C20A H20A 110.3 . . ?
O3A C20A H20B 110.3 . . ?
C21A C20A H20B 110.3 . . ?
H20A C20A H20B 108.5 . . ?
C20A C21A H21A 109.5 . . ?
C20A C21A H21B 109.5 . . ?
H21A C21A H21B 109.5 . . ?
C20A C21A H21C 109.5 . . ?
H21A C21A H21C 109.5 . . ?
H21B C21A H21C 109.5 . . ?
C10B S1B C11B 101.67(10) . . ?
C19B O3B C20B 115.14(19) . . ?
C10B N1B C7B 108.23(17) . . ?
C10B N1B C13B 125.75(19) . . ?
C7B N1B C13B 125.29(18) . . ?
C6B C1B C2B 117.3(2) . . ?
C6B C1B C18B 120.8(2) . . ?
C2B C1B C18B 121.9(3) . . ?
C1B C2B C3B 121.8(3) . . ?
C1B C2B H2B 119.1 . . ?
C3B C2B H2B 119.1 . . ?
C2B C3B C4B 120.9(2) . . ?
C2B C3B H3B 119.5 . . ?
C4B C3B H3B 119.5 . . ?
C5B C4B C3B 117.4(2) . . ?
C5B C4B C7B 122.7(2) . . ?
C3B C4B C7B 119.9(2) . . ?
C4B C5B C6B 120.9(3) . . ?
C4B C5B H5B 119.5 . . ?
C6B C5B H5B 119.5 . . ?
C1B C6B C5B 121.7(2) . . ?
C1B C6B H6B 119.2 . . ?
C5B C6B H6B 119.2 . . ?
C8B C7B N1B 107.24(19) . . ?
C8B C7B C4B 127.6(2) . . ?
N1B C7B C4B 125.11(19) . . ?
C7B C8B C9B 109.0(2) . . ?
C7B C8B H8B 125.5 . . ?
C9B C8B H8B 125.5 . . ?
C10B C9B C8B 107.50(19) . . ?
C10B C9B C19B 123.1(2) . . ?
C8B C9B C19B 129.3(2) . . ?
C9B C10B N1B 108.0(2) . . ?
C9B C10B S1B 126.89(17) . . ?
N1B C10B S1B 125.07(17) . . ?
C17B C11B C12B 120.4(2) . . ?
C17B C11B S1B 115.52(18) . . ?
C12B C11B S1B 124.01(18) . . ?
C11B C12B C14B 118.0(2) . . ?
C11B C12B C13B 125.3(2) . . ?
C14B C12B C13B 116.7(2) . . ?
O1B C13B N1B 119.3(2) . . ?
O1B C13B C12B 123.3(2) . . ?
N1B C13B C12B 117.36(19) . . ?
C15B C14B C12B 121.3(2) . . ?
C15B C14B H14B 119.3 . . ?
C12B C14B H14B 119.3 . . ?
C14B C15B C16B 119.6(3) . . ?
C14B C15B H15B 120.2 . . ?
C16B C15B H15B 120.2 . . ?
C17B C16B C15B 120.7(3) . . ?
C17B C16B H16B 119.6 . . ?
C15B C16B H16B 119.6 . . ?
C16B C17B C11B 120.0(2) . . ?
C16B C17B H17B 120.0 . . ?
C11B C17B H17B 120.0 . . ?
C1B C18B H18D 109.5 . . ?
C1B C18B H18E 109.5 . . ?
H18D C18B H18E 109.5 . . ?
C1B C18B H18F 109.5 . . ?
H18D C18B H18F 109.5 . . ?
H18E C18B H18F 109.5 . . ?
O2B C19B O3B 123.7(2) . . ?
O2B C19B C9B 124.4(2) . . ?
O3B C19B C9B 111.9(2) . . ?
O3B C20B C21B 108.2(2) . . ?
O3B C20B H20C 110.1 . . ?
C21B C20B H20C 110.1 . . ?
O3B C20B H20D 110.1 . . ?
C21B C20B H20D 110.1 . . ?
H20C C20B H20D 108.4 . . ?
C20B C21B H21D 109.5 . . ?
C20B C21B H21E 109.5 . . ?
H21D C21B H21E 109.5 . . ?
C20B C21B H21F 109.5 . . ?
H21D C21B H21F 109.5 . . ?
H21E C21B H21F 109.5 . . ?

loop_
_geom_bond_atom_site_label_1
_geom_bond_atom_site_label_2
_geom_bond_distance
_geom_bond_site_symmetry_2
_geom_bond_publ_flag
S1A C10A 1.709(2) . ?
S1A C11A 1.742(2) . ?
O1A C13A 1.204(2) . ?
O2A C19A 1.205(3) . ?
O3A C19A 1.341(3) . ?
O3A C20A 1.451(3) . ?
N1A C10A 1.404(3) . ?
N1A C13A 1.414(3) . ?
N1A C7A 1.424(3) . ?
C1A C2A 1.367(4) . ?
C1A C6A 1.379(4) . ?
C1A C18A 1.518(3) . ?
C2A C3A 1.386(3) . ?
C2A H2A 0.9300 . ?
C3A C4A 1.379(3) . ?
C3A H3A 0.9300 . ?
C4A C5A 1.385(3) . ?
C4A C7A 1.477(3) . ?
C5A C6A 1.370(3) . ?
C5A H5A 0.9300 . ?
C6A H6A 0.9300 . ?
C7A C8A 1.351(3) . ?
C8A C9A 1.417(3) . ?
C8A H8A 0.9300 . ?
C9A C10A 1.374(3) . ?
C9A C19A 1.456(3) . ?
C11A C12A 1.394(3) . ?
C11A C14A 1.401(3) . ?
C12A C17A 1.407(3) . ?
C12A C13A 1.467(3) . ?
C14A C15A 1.365(3) . ?
C14A H14A 0.9300 . ?
C15A C16A 1.390(3) . ?
C15A H15A 0.9300 . ?
C16A C17A 1.368(3) . ?
C16A H16A 0.9300 . ?
C17A H17A 0.9300 . ?
C18A H18A 0.9600 . ?
C18A H18B 0.9600 . ?
C18A H18C 0.9600 . ?
C20A C21A 1.492(4) . ?
C20A H20A 0.9700 . ?
C20A H20B 0.9700 . ?
C21A H21A 0.9600 . ?
C21A H21B 0.9600 . ?
C21A H21C 0.9600 . ?
S1B C10B 1.716(2) . ?
S1B C11B 1.747(2) . ?
O1B C13B 1.204(3) . ?
O2B C19B 1.203(3) . ?
O3B C19B 1.341(3) . ?
O3B C20B 1.454(3) . ?
N1B C10B 1.392(2) . ?
N1B C7B 1.415(3) . ?
N1B C13B 1.423(3) . ?
C1B C6B 1.363(4) . ?
C1B C2B 1.370(4) . ?
C1B C18B 1.509(3) . ?
C2B C3B 1.371(3) . ?
C2B H2B 0.9300 . ?
C3B C4B 1.377(4) . ?
C3B H3B 0.9300 . ?
C4B C5B 1.376(3) . ?
C4B C7B 1.481(3) . ?
C5B C6B 1.379(3) . ?
C5B H5B 0.9300 . ?
C6B H6B 0.9300 . ?
C7B C8B 1.356(3) . ?
C8B C9B 1.420(3) . ?
C8B H8B 0.9300 . ?
C9B C10B 1.372(3) . ?
C9B C19B 1.454(3) . ?
C11B C17B 1.388(3) . ?
C11B C12B 1.395(3) . ?
C12B C14B 1.397(3) . ?
C12B C13B 1.461(3) . ?
C14B C15B 1.364(4) . ?
C14B H14B 0.9300 . ?
C15B C16B 1.383(4) . ?
C15B H15B 0.9300 . ?
C16B C17B 1.361(4) . ?
C16B H16B 0.9300 . ?
C17B H17B 0.9300 . ?
C18B H18D 0.9600 . ?
C18B H18E 0.9600 . ?
C18B H18F 0.9600 . ?
C20B C21B 1.455(4) . ?
C20B H20C 0.9700 . ?
C20B H20D 0.9700 . ?
C21B H21D 0.9600 . ?
C21B H21E 0.9600 . ?
C21B H21F 0.9600 . ?

loop_
_geom_torsion_atom_site_label_1
_geom_torsion_atom_site_label_2
_geom_torsion_atom_site_label_3
_geom_torsion_atom_site_label_4
_geom_torsion
_geom_torsion_site_symmetry_1
_geom_torsion_site_symmetry_2
_geom_torsion_site_symmetry_3
_geom_torsion_site_symmetry_4
_geom_torsion_publ_flag
C6A C1A C2A C3A 1.3(4) . . . . ?
C18A C1A C2A C3A 179.9(3) . . . . ?
C1A C2A C3A C4A 0.0(4) . . . . ?
C2A C3A C4A C5A -1.5(4) . . . . ?
C2A C3A C4A C7A -174.5(2) . . . . ?
C3A C4A C5A C6A 1.7(4) . . . . ?
C7A C4A C5A C6A 174.2(2) . . . . ?
C4A C5A C6A C1A -0.4(4) . . . . ?
C2A C1A C6A C5A -1.1(4) . . . . ?
C18A C1A C6A C5A -179.7(2) . . . . ?
C10A N1A C7A C8A 0.2(2) . . . . ?
C13A N1A C7A C8A -174.7(2) . . . . ?
C10A N1A C7A C4A -179.9(2) . . . . ?
C13A N1A C7A C4A 5.2(4) . . . . ?
C3A C4A C7A C8A 52.6(3) . . . . ?
C5A C4A C7A C8A -119.8(3) . . . . ?
C3A C4A C7A N1A -127.2(2) . . . . ?
C5A C4A C7A N1A 60.3(3) . . . . ?
N1A C7A C8A C9A 0.1(3) . . . . ?
C4A C7A C8A C9A -179.8(2) . . . . ?
C7A C8A C9A C10A -0.4(3) . . . . ?
C7A C8A C9A C19A 179.9(2) . . . . ?
C8A C9A C10A N1A 0.5(3) . . . . ?
C19A C9A C10A N1A -179.7(2) . . . . ?
C8A C9A C10A S1A -179.84(17) . . . . ?
C19A C9A C10A S1A -0.1(4) . . . . ?
C13A N1A C10A C9A 174.4(2) . . . . ?
C7A N1A C10A C9A -0.5(2) . . . . ?
C13A N1A C10A S1A -5.2(3) . . . . ?
C7A N1A C10A S1A 179.90(16) . . . . ?
C11A S1A C10A C9A -178.6(2) . . . . ?
C11A S1A C10A N1A 1.0(2) . . . . ?
C10A S1A C11A C12A 3.7(2) . . . . ?
C10A S1A C11A C14A -178.46(18) . . . . ?
C14A C11A C12A C17A -1.7(3) . . . . ?
S1A C11A C12A C17A 176.06(17) . . . . ?
C14A C11A C12A C13A 177.3(2) . . . . ?
S1A C11A C12A C13A -5.0(3) . . . . ?
C10A N1A C13A O1A -175.0(2) . . . . ?
C7A N1A C13A O1A -1.0(4) . . . . ?
C10A N1A C13A C12A 4.4(3) . . . . ?
C7A N1A C13A C12A 178.44(19) . . . . ?
C11A C12A C13A O1A -179.8(2) . . . . ?
C17A C12A C13A O1A -0.8(3) . . . . ?
C11A C12A C13A N1A 0.8(3) . . . . ?
C17A C12A C13A N1A 179.78(19) . . . . ?
C12A C11A C14A C15A 1.9(4) . . . . ?
S1A C11A C14A C15A -176.1(2) . . . . ?
C11A C14A C15A C16A -0.6(4) . . . . ?
C14A C15A C16A C17A -0.9(4) . . . . ?
C15A C16A C17A C12A 1.0(4) . . . . ?
C11A C12A C17A C16A 0.2(3) . . . . ?
C13A C12A C17A C16A -178.8(2) . . . . ?
C20A O3A C19A O2A -2.6(4) . . . . ?
C20A O3A C19A C9A 178.4(2) . . . . ?
C10A C9A C19A O2A 1.9(4) . . . . ?
C8A C9A C19A O2A -178.5(3) . . . . ?
C10A C9A C19A O3A -179.1(2) . . . . ?
C8A C9A C19A O3A 0.5(4) . . . . ?
C19A O3A C20A C21A 175.7(2) . . . . ?
C6B C1B C2B C3B 1.1(4) . . . . ?
C18B C1B C2B C3B -177.2(3) . . . . ?
C1B C2B C3B C4B 0.1(4) . . . . ?
C2B C3B C4B C5B -0.8(4) . . . . ?
C2B C3B C4B C7B -178.5(2) . . . . ?
C3B C4B C5B C6B 0.4(4) . . . . ?
C7B C4B C5B C6B 178.1(2) . . . . ?
C2B C1B C6B C5B -1.5(4) . . . . ?
C18B C1B C6B C5B 176.8(3) . . . . ?
C4B C5B C6B C1B 0.7(4) . . . . ?
C10B N1B C7B C8B -0.1(3) . . . . ?
C13B N1B C7B C8B -170.8(2) . . . . ?
C10B N1B C7B C4B -177.6(2) . . . . ?
C13B N1B C7B C4B 11.8(4) . . . . ?
C5B C4B C7B C8B -115.8(3) . . . . ?
C3B C4B C7B C8B 61.7(4) . . . . ?
C5B C4B C7B N1B 61.1(3) . . . . ?
C3B C4B C7B N1B -121.3(3) . . . . ?
N1B C7B C8B C9B 0.0(3) . . . . ?
C4B C7B C8B C9B 177.3(2) . . . . ?
C7B C8B C9B C10B 0.2(3) . . . . ?
C7B C8B C9B C19B -178.2(2) . . . . ?
C8B C9B C10B N1B -0.3(3) . . . . ?
C19B C9B C10B N1B 178.3(2) . . . . ?
C8B C9B C10B S1B -179.40(17) . . . . ?
C19B C9B C10B S1B -0.8(4) . . . . ?
C7B N1B C10B C9B 0.2(3) . . . . ?
C13B N1B C10B C9B 170.8(2) . . . . ?
C7B N1B C10B S1B 179.40(17) . . . . ?
C13B N1B C10B S1B -10.0(3) . . . . ?
C11B S1B C10B C9B -177.9(2) . . . . ?
C11B S1B C10B N1B 3.1(2) . . . . ?
C10B S1B C11B C17B 178.89(19) . . . . ?
C10B S1B C11B C12B 1.2(2) . . . . ?
C17B C11B C12B C14B 0.7(4) . . . . ?
S1B C11B C12B C14B 178.30(19) . . . . ?
C17B C11B C12B C13B -177.0(2) . . . . ?
S1B C11B C12B C13B 0.5(4) . . . . ?
C10B N1B C13B O1B -167.8(2) . . . . ?
C7B N1B C13B O1B 1.3(4) . . . . ?
C10B N1B C13B C12B 11.3(3) . . . . ?
C7B N1B C13B C12B -179.6(2) . . . . ?
C11B C12B C13B O1B 172.6(2) . . . . ?
C14B C12B C13B O1B -5.2(4) . . . . ?
C11B C12B C13B N1B -6.5(4) . . . . ?
C14B C12B C13B N1B 175.7(2) . . . . ?
C11B C12B C14B C15B 0.2(4) . . . . ?
C13B C12B C14B C15B 178.2(3) . . . . ?
C12B C14B C15B C16B -1.3(5) . . . . ?
C14B C15B C16B C17B 1.4(5) . . . . ?
C15B C16B C17B C11B -0.5(5) . . . . ?
C12B C11B C17B C16B -0.6(4) . . . . ?
S1B C11B C17B C16B -178.4(2) . . . . ?
C20B O3B C19B O2B 0.7(4) . . . . ?
C20B O3B C19B C9B 179.9(2) . . . . ?
C10B C9B C19B O2B -0.8(4) . . . . ?
C8B C9B C19B O2B 177.5(3) . . . . ?
C10B C9B C19B O3B -179.9(2) . . . . ?
C8B C9B C19B O3B -1.7(4) . . . . ?
C19B O3B C20B C21B -177.3(3) . . . . ?
